data_1506476
loop_
_publ_author_name
'Pelphrey, Phillip'
'Jasinski, Jerry'
'Butcher, Ray J.'
'Wright, Dennis L.'

_publ_section_title
;
 Oxabicyclo[3.2.1]octane derivatives as highly reactive dienophiles:
 synthesis of bicyclo[5.n.0] systems.
;
_journal_issue 3
_journal_name_full 'Organic letters'
_journal_page_first 423
_journal_page_last 425
_journal_paper_doi 10.1021/ol047725i
_journal_volume 7
_journal_year 2005
_chemical_formula_sum 'C11 H8 Br2 O3'
_chemical_formula_weight 347.99
_chemical_name_systematic
; 
 ? 
;
_space_group_IT_number 61
_symmetry_cell_setting orthorhombic
_symmetry_space_group_name_Hall '-P 2ac 2ab'
_symmetry_space_group_name_H-M 'P b c a'
_atom_sites_solution_hydrogens geom
_atom_sites_solution_primary direct
_atom_sites_solution_secondary difmap
_audit_creation_method SHELXL-97
_cell_angle_alpha 90.00
_cell_angle_beta 90.00
_cell_angle_gamma 90.00
_cell_formula_units_Z 8
_cell_length_a 10.3322(4)
_cell_length_b 11.1219(6)
_cell_length_c 19.0191(11)
_cell_measurement_reflns_used 65
_cell_measurement_temperature 293(2)
_cell_measurement_theta_max 27.97
_cell_measurement_theta_min 4.65
_cell_volume 2185.56(19)
_computing_cell_refinement 'Bruker XSCANS'
_computing_data_collection 'Bruker XSCANS'
_computing_data_reduction 'Bruker SHELXTL'
_computing_molecular_graphics 'Bruker SHELXTL'
_computing_publication_material 'Bruker SHELXTL'
_computing_structure_refinement 'SHELXL-97 (Sheldrick, 1997)'
_computing_structure_solution 'SHELXS-97 (Sheldrick, 1990)'
_diffrn_ambient_temperature 293(2)
_diffrn_measured_fraction_theta_full 0.996
_diffrn_measured_fraction_theta_max 0.996
_diffrn_measurement_device_type 'Bruker P4'
_diffrn_measurement_method '\w scans'
_diffrn_radiation_monochromator graphite
_diffrn_radiation_source 'fine-focus sealed tube'
_diffrn_radiation_type CuK\a
_diffrn_radiation_wavelength 1.54178
_diffrn_reflns_av_R_equivalents 0.0000
_diffrn_reflns_av_sigmaI/netI 0.0359
_diffrn_reflns_limit_h_max 12
_diffrn_reflns_limit_h_min 0
_diffrn_reflns_limit_k_max 13
_diffrn_reflns_limit_k_min 0
_diffrn_reflns_limit_l_max 22
_diffrn_reflns_limit_l_min 0
_diffrn_reflns_number 2032
_diffrn_reflns_theta_full 69.04
_diffrn_reflns_theta_max 69.04
_diffrn_reflns_theta_min 6.29
_diffrn_standards_interval_count 97
_diffrn_standards_number 3
_exptl_absorpt_coefficient_mu 2.315
_exptl_absorpt_correction_T_max 0.6895
_exptl_absorpt_correction_T_min 0.1216
_exptl_absorpt_correction_type empirical
_exptl_crystal_colour colorless
_exptl_crystal_density_diffrn 2.819
_exptl_crystal_density_meas 0
_exptl_crystal_density_method 'not measured'
_exptl_crystal_description plate
_exptl_crystal_F_000 1854
_exptl_crystal_size_max 0.80
_exptl_crystal_size_mid 0.40
_exptl_crystal_size_min 0.20
_refine_diff_density_max 0.700
_refine_diff_density_min -0.860
_refine_diff_density_rms 0.173
_refine_ls_extinction_coef 0.0007(2)
_refine_ls_extinction_expression Fc^*^=kFc[1+0.001xFc^2^\l^3^/sin(2\q)]^-1/4^
_refine_ls_extinction_method SHELXL
_refine_ls_goodness_of_fit_ref 1.071
_refine_ls_hydrogen_treatment mixed
_refine_ls_matrix_type full
_refine_ls_number_parameters 146
_refine_ls_number_reflns 2032
_refine_ls_number_restraints 0
_refine_ls_restrained_S_all 1.071
_refine_ls_R_factor_all 0.0627
_refine_ls_R_factor_gt 0.0576
_refine_ls_shift/su_max 0.002
_refine_ls_shift/su_mean 0.000
_refine_ls_structure_factor_coef Fsqd
_refine_ls_weighting_details 'calc w=1/[\s^2^(Fo^2^)+(0.1198P)^2^+3.7245P] where P=(Fo^2^+2Fc^2^)/3'
_refine_ls_weighting_scheme calc
_refine_ls_wR_factor_gt 0.1643
_refine_ls_wR_factor_ref 0.1722
_reflns_number_gt 1759
_reflns_number_total 2032
_reflns_threshold_expression >2sigma(I)
_cod_data_source_file ol047725isi20041105_015442.cif
_cod_data_source_block ppi175
_cod_depositor_comments
;
The following automatic conversions were performed:

'_symmetry_cell_setting' value 'Orthorhombic' changed to
'orthorhombic' according to
/home/saulius/struct/CIF-dictionaries/cif_core.dic dictionary named
'cif_core.dic' version 2.4.1 from 2010-06-29.

Automatic conversion script
Id: cif_fix_values 1715 2011-07-08 13:25:40Z adriana 

2017-03-17
Z value and formula fixed to values more according to usual
chemical conventions.                 miguel
;
_cod_original_formula_sum 'C290 H20 Br2 O3'
_cod_original_formula_weight 3710.88
_cod_original_formula_units_Z 1
_cod_original_cell_volume 2185.55(19)
_cod_original_sg_symbol_H-M Pbca
_cod_database_code 1506476

loop_
_symmetry_equiv_pos_as_xyz
'x, y, z'
'-x+1/2, -y, z+1/2'
'-x, y+1/2, -z+1/2'
'x+1/2, -y+1/2, -z'
'-x, -y, -z'
'x-1/2, y, -z-1/2'
'x, -y-1/2, z-1/2'
'-x-1/2, y-1/2, z'

loop_
_atom_site_label
_atom_site_type_symbol
_atom_site_fract_x
_atom_site_fract_y
_atom_site_fract_z
_atom_site_U_iso_or_equiv
_atom_site_adp_type
_atom_site_occupancy
_atom_site_symmetry_multiplicity
_atom_site_calc_flag
_atom_site_refinement_flags
O O 0.3486(4) 1.0133(5) 0.0500(3) 0.0562(12) Uani 1 1 d .
C1 C 0.3288(5) 0.9845(5) -0.0752(3) 0.0386(12) Uani 1 1 d .
H1A H 0.3928 0.9196 -0.0720 0.046 Uiso 1 1 calc R
C2 C 0.2863(5) 1.0272(5) -0.0028(3) 0.0378(11) Uani 1 1 d .
C3 C 0.1604(5) 1.0949(4) -0.0042(3) 0.0324(10) Uani 1 1 d .
Br3 Br 0.10669(6) 1.15904(6) 0.08240(3) 0.0472(3) Uani 1 1 d .
C4 C 0.0976(5) 1.1093(5) -0.0645(3) 0.0342(11) Uani 1 1 d .
Br4 Br -0.05360(6) 1.19926(6) -0.07411(3) 0.0440(3) Uani 1 1 d .
C5 C 0.1534(5) 1.0562(5) -0.1318(3) 0.0354(11) Uani 1 1 d .
H5A H 0.0869 1.0442 -0.1679 0.042 Uiso 1 1 calc R
C6 C 0.2630(5) 1.1398(5) -0.1573(3) 0.0386(11) Uani 1 1 d .
H6A H 0.2448 1.2238 -0.1453 0.046 Uiso 1 1 calc R
C7 C 0.3129(6) 1.1285(6) -0.2341(3) 0.0517(15) Uani 1 1 d .
H7A H 0.2652 1.1772 -0.2683 0.062 Uiso 1 1 calc R
C8 C 0.3255(7) 0.9981(7) -0.2535(4) 0.0605(18) Uani 1 1 d .
H8A H 0.2725 0.9543 -0.2836 0.073 Uiso 1 1 calc R
C9 C 0.4280(7) 0.9588(7) -0.2188(4) 0.0596(17) Uani 1 1 d .
H9A H 0.4624 0.8815 -0.2198 0.072 Uiso 1 1 calc R
C10 C 0.4779(6) 1.0648(7) -0.1771(3) 0.0524(15) Uani 1 1 d .
H10A H 0.5691 1.0599 -0.1633 0.063 Uiso 1 1 calc R
C11 C 0.3816(5) 1.0921(5) -0.1161(3) 0.0372(11) Uani 1 1 d .
H11A H 0.4162 1.1536 -0.0844 0.045 Uiso 1 1 calc R
O12 O 0.2156(3) 0.9472(3) -0.1131(2) 0.0392(8) Uani 1 1 d .
O13 O 0.4460(5) 1.1639(5) -0.2244(3) 0.0605(13) Uani 1 1 d .

loop_
_atom_site_aniso_label
_atom_site_aniso_U_11
_atom_site_aniso_U_22
_atom_site_aniso_U_33
_atom_site_aniso_U_23
_atom_site_aniso_U_13
_atom_site_aniso_U_12
O 0.0345(19) 0.080(3) 0.054(2) 0.006(2) -0.0069(18) 0.010(2)
C1 0.028(2) 0.032(3) 0.056(3) -0.003(2) -0.003(2) -0.001(2)
C2 0.028(2) 0.032(3) 0.054(3) 0.004(2) -0.002(2) 0.000(2)
C3 0.030(2) 0.022(2) 0.045(3) -0.0034(18) 0.0025(19) 0.0007(19)
Br3 0.0472(5) 0.0477(5) 0.0466(4) -0.0060(2) 0.0038(2) 0.0050(3)
C4 0.026(2) 0.025(2) 0.052(3) -0.002(2) 0.002(2) 0.001(2)
Br4 0.0339(4) 0.0386(5) 0.0594(5) 0.0007(2) -0.0010(2) 0.0105(2)
C5 0.029(2) 0.032(3) 0.045(3) -0.007(2) -0.003(2) 0.004(2)
C6 0.039(3) 0.027(2) 0.050(3) 0.000(2) 0.004(2) -0.001(2)
C7 0.046(3) 0.060(4) 0.049(3) 0.007(3) 0.006(3) 0.008(3)
C8 0.052(4) 0.079(5) 0.051(3) -0.021(3) 0.006(3) 0.004(4)
C9 0.057(4) 0.060(4) 0.062(4) -0.008(3) 0.016(3) 0.013(3)
C10 0.030(3) 0.070(4) 0.057(3) -0.002(3) 0.008(2) -0.002(3)
C11 0.025(2) 0.040(3) 0.047(3) -0.005(2) 0.003(2) -0.002(2)
O12 0.0327(18) 0.0272(18) 0.058(2) -0.0076(16) -0.0007(16) -0.0023(15)
O13 0.055(3) 0.064(3) 0.063(3) 0.010(2) 0.015(2) -0.013(2)

loop_
_atom_type_symbol
_atom_type_description
_atom_type_scat_dispersion_real
_atom_type_scat_dispersion_imag
_atom_type_scat_source
C C 0.0181 0.0091 'International Tables Vol C Tables 4.2.6.8 and 6.1.1.4'
H H 0.0000 0.0000 'International Tables Vol C Tables 4.2.6.8 and 6.1.1.4'
O O 0.0492 0.0322 'International Tables Vol C Tables 4.2.6.8 and 6.1.1.4'
Br Br -0.6763 1.2805 'International Tables Vol C Tables 4.2.6.8 and 6.1.1.4'

loop_
_geom_angle_atom_site_label_1
_geom_angle_atom_site_label_2
_geom_angle_atom_site_label_3
_geom_angle
O12 C1 C2 108.0(4)
O12 C1 C11 105.2(4)
C2 C1 C11 108.6(4)
O12 C1 H1A 111.6
C2 C1 H1A 111.6
C11 C1 H1A 111.6
O C2 C3 122.9(5)
O C2 C1 124.1(5)
C3 C2 C1 112.9(5)
C4 C3 C2 119.9(5)
C4 C3 Br3 124.6(4)
C2 C3 Br3 115.5(4)
C3 C4 C5 119.7(4)
C3 C4 Br4 124.0(4)
C5 C4 Br4 116.3(4)
O12 C5 C4 106.9(4)
O12 C5 C6 105.1(4)
C4 C5 C6 108.0(4)
O12 C5 H5A 112.1
C4 C5 H5A 112.1
C6 C5 H5A 112.1
C5 C6 C11 102.5(4)
C5 C6 C7 119.4(5)
C11 C6 C7 100.7(4)
C5 C6 H6A 111.1
C11 C6 H6A 111.1
C7 C6 H6A 111.1
O13 C7 C8 102.2(5)
O13 C7 C6 100.0(5)
C8 C7 C6 109.8(5)
O13 C7 H7A 114.4
C8 C7 H7A 114.4
C6 C7 H7A 114.4
C9 C8 C7 105.4(6)
C9 C8 H8A 127.3
C7 C8 H8A 127.3
C8 C9 C10 106.1(6)
C8 C9 H9A 127.0
C10 C9 H9A 127.0
O13 C10 C9 100.9(5)
O13 C10 C11 99.6(5)
C9 C10 C11 108.9(5)
O13 C10 H10A 115.1
C9 C10 H10A 115.1
C11 C10 H10A 115.1
C1 C11 C6 104.1(4)
C1 C11 C10 117.0(5)
C6 C11 C10 101.3(5)
C1 C11 H11A 111.2
C6 C11 H11A 111.2
C10 C11 H11A 111.2
C5 O12 C1 104.4(4)
C7 O13 C10 95.0(4)

loop_
_geom_bond_atom_site_label_1
_geom_bond_atom_site_label_2
_geom_bond_distance
O C2 1.201(7)
C1 O12 1.435(6)
C1 C2 1.523(8)
C1 C11 1.528(8)
C1 H1A 0.9800
C2 C3 1.503(7)
C3 C4 1.328(8)
C3 Br3 1.879(5)
C4 C5 1.523(7)
C4 Br4 1.864(5)
C5 O12 1.419(6)
C5 C6 1.543(8)
C5 H5A 0.9800
C6 C11 1.548(7)
C6 C7 1.553(8)
C6 H6A 0.9800
C7 O13 1.443(8)
C7 C8 1.502(10)
C7 H7A 0.9800
C8 C9 1.322(11)
C8 H8A 0.9300
C9 C10 1.511(10)
C9 H9A 0.9300
C10 O13 1.460(8)
C10 C11 1.558(7)
C10 H10A 0.9800
C11 H11A 0.9800

loop_
_geom_hbond_atom_site_label_D
_geom_hbond_atom_site_label_H
_geom_hbond_atom_site_label_A
_geom_hbond_distance_DH
_geom_hbond_distance_HA
_geom_hbond_distance_DA
_geom_hbond_angle_DHA
_geom_hbond_site_symmetry_A
C1 H1A Br4 0.98 2.96 3.932(6) 170.6 8_655
C10 H10A O 0.98 2.46 3.134(8) 126.0 5_675
C11 H11A Br3 0.98 2.87 3.671(5) 139.9 4_575

loop_
_geom_torsion_atom_site_label_1
_geom_torsion_atom_site_label_2
_geom_torsion_atom_site_label_3
_geom_torsion_atom_site_label_4
_geom_torsion
O12 C1 C2 O 145.0(5)
C11 C1 C2 O -101.5(6)
O12 C1 C2 C3 -38.0(6)
C11 C1 C2 C3 75.6(5)
O C2 C3 C4 178.6(5)
C1 C2 C3 C4 1.5(7)
O C2 C3 Br3 0.8(7)
C1 C2 C3 Br3 -176.3(4)
C2 C3 C4 C5 0.4(7)
Br3 C3 C4 C5 178.0(4)
C2 C3 C4 Br4 -176.1(4)
Br3 C3 C4 Br4 1.5(7)
C3 C4 C5 O12 34.3(6)
Br4 C4 C5 O12 -148.9(3)
C3 C4 C5 C6 -78.3(6)
Br4 C4 C5 C6 98.4(4)
O12 C5 C6 C11 -27.6(5)
C4 C5 C6 C11 86.3(5)
O12 C5 C6 C7 82.4(6)
C4 C5 C6 C7 -163.7(5)
C5 C6 C7 O13 -149.4(5)
C11 C6 C7 O13 -38.4(6)
C5 C6 C7 C8 -42.4(7)
C11 C6 C7 C8 68.6(6)
O13 C7 C8 C9 32.6(7)
C6 C7 C8 C9 -72.9(7)
C7 C8 C9 C10 0.6(7)
C8 C9 C10 O13 -33.1(6)
C8 C9 C10 C11 71.1(7)
O12 C1 C11 C6 22.6(5)
C2 C1 C11 C6 -92.8(5)
O12 C1 C11 C10 -88.1(5)
C2 C1 C11 C10 156.5(5)
C5 C6 C11 C1 2.7(5)
C7 C6 C11 C1 -120.9(5)
C5 C6 C11 C10 124.6(5)
C7 C6 C11 C10 1.0(6)
O13 C10 C11 C1 148.5(5)
C9 C10 C11 C1 43.3(7)
O13 C10 C11 C6 36.1(5)
C9 C10 C11 C6 -69.0(6)
C4 C5 O12 C1 -71.2(5)
C6 C5 O12 C1 43.4(5)
C2 C1 O12 C5 74.5(5)
C11 C1 O12 C5 -41.4(5)
C8 C7 O13 C10 -50.8(5)
C6 C7 O13 C10 62.2(5)
C9 C10 O13 C7 50.5(5)
C11 C10 O13 C7 -61.1(5)
